data_1519982
loop_
_publ_author_name
'Callear, Samantha K.'
'Hursthouse, Michael B.'

_publ_section_title
;
 1,1,3,3-Tetramethylbutylammonium methylmaleate
;
_journal_name_full 'Crystal Structure Report Archive'
_journal_page_first 519
_journal_year 2008
_chemical_formula_sum 'C13 H25 N O4'
_chemical_formula_weight 259.34
_chemical_name_systematic
;
maleic acid and 1,1,3,3-tetramethylbutylamine
;
_space_group_IT_number 14
_symmetry_cell_setting monoclinic
_symmetry_space_group_name_Hall '-P 2ybc'
_symmetry_space_group_name_H-M 'P 1 21/c 1'
_atom_sites_solution_hydrogens geom
_atom_sites_solution_primary direct
_atom_sites_solution_secondary difmap
_cell_angle_alpha 90.00
_cell_angle_beta 90.924(2)
_cell_angle_gamma 90.00
_cell_formula_units_Z 8
_cell_length_a 6.6154(15)
_cell_length_b 30.477(7)
_cell_length_c 15.282(3)
_cell_measurement_reflns_used 924
_cell_measurement_temperature 120(2)
_cell_measurement_theta_max 19.23
_cell_measurement_theta_min 2.60
_cell_volume 3080.7(12)
_computing_cell_refinement 'Bruker SAINT'
_computing_data_collection 'Bruker APEX2'
_computing_data_reduction 'Bruker SAINT'
_computing_structure_refinement 'SHELXL-97 (Sheldrick, 1997)'
_diffrn_ambient_temperature 120(2)
_diffrn_measured_fraction_theta_full 0.996
_diffrn_measured_fraction_theta_max 0.996
_diffrn_measurement_device_type 'Bruker SMART APEX2 CCD diffractometer'
_diffrn_measurement_method 'fine-slice \w scans'
_diffrn_radiation_monochromator 'silicon 111'
_diffrn_radiation_source 'Daresbury SRS station 9.8'
_diffrn_radiation_type synchrotron
_diffrn_radiation_wavelength 0.6905
_diffrn_reflns_av_R_equivalents 0.1059
_diffrn_reflns_av_sigmaI/netI 0.0846
_diffrn_reflns_limit_h_max 7
_diffrn_reflns_limit_h_min -7
_diffrn_reflns_limit_k_max 33
_diffrn_reflns_limit_k_min -33
_diffrn_reflns_limit_l_max 16
_diffrn_reflns_limit_l_min -16
_diffrn_reflns_number 19088
_diffrn_reflns_theta_full 22.54
_diffrn_reflns_theta_max 22.54
_diffrn_reflns_theta_min 2.90
_diffrn_standards_decay_% 5
_diffrn_standards_number 0
_exptl_absorpt_coefficient_mu 0.082
_exptl_absorpt_correction_type none
_exptl_crystal_colour colourless
_exptl_crystal_density_diffrn 1.118
_exptl_crystal_density_method 'not measured'
_exptl_crystal_description lath
_exptl_crystal_F_000 1136
_exptl_crystal_size_max 0.08
_exptl_crystal_size_mid 0.03
_exptl_crystal_size_min 0.01
_refine_diff_density_max 0.190
_refine_diff_density_min -0.183
_refine_diff_density_rms 0.045
_refine_ls_extinction_coef 0.028(2)
_refine_ls_extinction_expression Fc^*^=kFc[1+0.001xFc^2^\l^3^/sin(2\q)]^-1/4^
_refine_ls_extinction_method SHELXL
_refine_ls_goodness_of_fit_ref 0.971
_refine_ls_hydrogen_treatment constr
_refine_ls_matrix_type full
_refine_ls_number_parameters 346
_refine_ls_number_reflns 4405
_refine_ls_number_restraints 0
_refine_ls_restrained_S_all 0.971
_refine_ls_R_factor_all 0.1103
_refine_ls_R_factor_gt 0.0498
_refine_ls_shift/su_max 0.000
_refine_ls_shift/su_mean 0.000
_refine_ls_structure_factor_coef Fsqd
_refine_ls_weighting_details 'calc w=1/[\s^2^(Fo^2^)+(0.0645P)^2^+0.0000P] where P=(Fo^2^+2Fc^2^)/3'
_refine_ls_weighting_scheme calc
_refine_ls_wR_factor_gt 0.1073
_refine_ls_wR_factor_ref 0.1323
_reflns_number_gt 2532
_reflns_number_total 4405
_reflns_threshold_expression >2sigma(I)
_cod_data_source_file eCrystal-519.cif
_cod_data_source_block ssf1328
_cod_depositor_comments
;
Citation :
Callear, Samantha K. and Hursthouse, Michael B. (2008) 
University of Southampton, Crystal Structure Report Archive. 
(doi:10.5258/ecrystals/519)

More at:
http://ecrystals.chem.soton.ac.uk/519/
;
_cod_original_sg_symbol_H-M P21/c
_cod_database_code 1519982

loop_
_symmetry_equiv_pos_as_xyz
'x, y, z'
'-x, y+1/2, -z+1/2'
'-x, -y, -z'
'x, -y-1/2, z-1/2'

loop_
_atom_site_label
_atom_site_type_symbol
_atom_site_fract_x
_atom_site_fract_y
_atom_site_fract_z
_atom_site_U_iso_or_equiv
_atom_site_adp_type
_atom_site_occupancy
_atom_site_symmetry_multiplicity
_atom_site_calc_flag
_atom_site_refinement_flags
_atom_site_disorder_assembly
_atom_site_disorder_group
C1 C 0.7271(5) 0.20612(10) 0.98248(19) 0.0337(8) Uani 1 1 d . . .
C2 C 0.6135(4) 0.18288(11) 1.05199(19) 0.0386(8) Uani 1 1 d . . .
H2 H 0.5485 0.2012 1.0933 0.046 Uiso 1 1 calc R . .
C3 C 0.5908(4) 0.13980(11) 1.0640(2) 0.0390(8) Uani 1 1 d . . .
H3 H 0.5141 0.1304 1.1125 0.047 Uiso 1 1 calc R . .
C4 C 0.6758(5) 0.10647(11) 1.0077(2) 0.0387(8) Uani 1 1 d . . .
C5 C 0.7392(5) 0.03030(12) 0.9956(2) 0.0604(11) Uani 1 1 d . . .
H5A H 0.6651 0.0260 0.9402 0.091 Uiso 1 1 calc R . .
H5B H 0.7317 0.0035 1.0308 0.091 Uiso 1 1 calc R . .
H5C H 0.8810 0.0370 0.9836 0.091 Uiso 1 1 calc R . .
O1A O 0.6204(3) 0.22459(7) 0.92304(12) 0.0385(6) Uani 1 1 d . . .
O1B O 0.9145(3) 0.20892(7) 0.99116(12) 0.0382(6) Uani 1 1 d . . .
O4A O 0.6510(3) 0.06614(7) 1.04279(14) 0.0457(6) Uani 1 1 d . . .
O4B O 0.7609(3) 0.11234(7) 0.93875(14) 0.0457(6) Uani 1 1 d . . .
C21 C 0.1029(5) 0.10076(11) 0.7087(2) 0.0526(10) Uani 1 1 d . . .
H21A H 0.1220 0.1232 0.6636 0.079 Uiso 1 1 calc R . .
H21B H -0.0332 0.1034 0.7326 0.079 Uiso 1 1 calc R . .
H21C H 0.1191 0.0716 0.6828 0.079 Uiso 1 1 calc R . .
C22 C 0.2598(5) 0.10713(10) 0.78203(19) 0.0372(8) Uani 1 1 d . . .
C23 C 0.2274(4) 0.14939(10) 0.83593(18) 0.0338(8) Uani 1 1 d . . .
H23A H 0.1103 0.1438 0.8739 0.041 Uiso 1 1 calc R . .
H23B H 0.3469 0.1525 0.8753 0.041 Uiso 1 1 calc R . .
C24 C 0.1923(4) 0.19433(10) 0.79344(18) 0.0332(8) Uani 1 1 d . . .
C26 C 0.4724(5) 0.10464(12) 0.7439(2) 0.0523(10) Uani 1 1 d . . .
H26A H 0.4907 0.0761 0.7155 0.078 Uiso 1 1 calc R . .
H26B H 0.5733 0.1081 0.7910 0.078 Uiso 1 1 calc R . .
H26C H 0.4889 0.1281 0.7007 0.078 Uiso 1 1 calc R . .
C27 C 0.2394(5) 0.06880(11) 0.8472(2) 0.0476(9) Uani 1 1 d . . .
H27A H 0.1039 0.0692 0.8722 0.071 Uiso 1 1 calc R . .
H27B H 0.3409 0.0719 0.8941 0.071 Uiso 1 1 calc R . .
H27C H 0.2602 0.0410 0.8165 0.071 Uiso 1 1 calc R . .
C28 C 0.3499(5) 0.20774(11) 0.72661(19) 0.0416(8) Uani 1 1 d . . .
H28A H 0.4855 0.2043 0.7524 0.062 Uiso 1 1 calc R . .
H28B H 0.3286 0.2385 0.7099 0.062 Uiso 1 1 calc R . .
H28C H 0.3366 0.1891 0.6746 0.062 Uiso 1 1 calc R . .
C29 C -0.0212(5) 0.20071(11) 0.7560(2) 0.0422(9) Uani 1 1 d . . .
H29A H -0.0409 0.2316 0.7400 0.063 Uiso 1 1 calc R . .
H29B H -0.1202 0.1923 0.8000 0.063 Uiso 1 1 calc R . .
H29C H -0.0396 0.1823 0.7039 0.063 Uiso 1 1 calc R . .
N25 N 0.2116(4) 0.22657(8) 0.86838(15) 0.0338(7) Uani 1 1 d . . .
H25A H 0.3375 0.2245 0.8929 0.065(11) Uiso 1 1 calc R . .
H25B H 0.1175 0.2203 0.9093 0.051(10) Uiso 1 1 calc R . .
H25C H 0.1913 0.2543 0.8480 0.041(9) Uiso 1 1 calc R . .
C31 C 1.2085(5) 0.17435(10) 1.2415(2) 0.0349(8) Uani 1 1 d . . .
C32 C 1.1015(4) 0.15176(11) 1.16763(19) 0.0386(8) Uani 1 1 d . . .
H32 H 1.0361 0.1700 1.1255 0.046 Uiso 1 1 calc R . .
C33 C 1.0878(5) 0.10873(12) 1.1546(2) 0.0448(9) Uani 1 1 d . . .
H33 H 1.0173 0.0987 1.1037 0.054 Uiso 1 1 calc R . .
C34 C 1.1745(5) 0.07611(11) 1.2136(2) 0.0409(9) Uani 1 1 d . . .
C35 C 1.2302(5) 0.00044(11) 1.2362(2) 0.0598(11) Uani 1 1 d . . .
H35A H 1.3780 0.0017 1.2337 0.090 Uiso 1 1 calc R . .
H35B H 1.1831 -0.0280 1.2142 0.090 Uiso 1 1 calc R . .
H35C H 1.1880 0.0042 1.2969 0.090 Uiso 1 1 calc R . .
O31A O 1.1012(3) 0.19026(7) 1.30139(13) 0.0381(6) Uani 1 1 d . . .
O31B O 1.3952(3) 0.17892(7) 1.23579(12) 0.0374(6) Uani 1 1 d . . .
O34A O 1.2641(3) 0.08358(7) 1.28146(14) 0.0480(6) Uani 1 1 d . . .
O34B O 1.1442(3) 0.03503(8) 1.18295(14) 0.0516(7) Uani 1 1 d . . .
C41 C 0.7354(5) 0.03387(11) 1.3676(2) 0.0503(9) Uani 1 1 d . . .
H41A H 0.7735 0.0058 1.3944 0.075 Uiso 1 1 calc R . .
H41B H 0.8211 0.0394 1.3170 0.075 Uiso 1 1 calc R . .
H41C H 0.5935 0.0327 1.3484 0.075 Uiso 1 1 calc R . .
C42 C 0.7640(5) 0.07093(10) 1.43483(19) 0.0380(8) Uani 1 1 d . . .
C43 C 0.7228(4) 0.11402(10) 1.38462(18) 0.0349(8) Uani 1 1 d . . .
H43A H 0.8369 0.1180 1.3442 0.042 Uiso 1 1 calc R . .
H43B H 0.6010 0.1089 1.3476 0.042 Uiso 1 1 calc R . .
C44 C 0.6913(4) 0.15838(10) 1.43039(18) 0.0322(8) Uani 1 1 d . . .
C46 C 0.6206(6) 0.06265(12) 1.5096(2) 0.0591(11) Uani 1 1 d . . .
H46A H 0.6421 0.0330 1.5325 0.089 Uiso 1 1 calc R . .
H46B H 0.4807 0.0656 1.4884 0.089 Uiso 1 1 calc R . .
H46C H 0.6465 0.0841 1.5563 0.089 Uiso 1 1 calc R . .
C47 C 0.9840(5) 0.06833(11) 1.4694(2) 0.0507(10) Uani 1 1 d . . .
H47A H 1.0046 0.0900 1.5160 0.076 Uiso 1 1 calc R . .
H47B H 1.0768 0.0744 1.4215 0.076 Uiso 1 1 calc R . .
H47C H 1.0105 0.0389 1.4926 0.076 Uiso 1 1 calc R . .
C48 C 0.8557(5) 0.17070(11) 1.49759(19) 0.0429(9) Uani 1 1 d . . .
H48A H 0.9889 0.1675 1.4712 0.064 Uiso 1 1 calc R . .
H48B H 0.8466 0.1513 1.5485 0.064 Uiso 1 1 calc R . .
H48C H 0.8368 0.2012 1.5161 0.064 Uiso 1 1 calc R . .
C49 C 0.4803(5) 0.16370(11) 1.4688(2) 0.0427(9) Uani 1 1 d . . .
H49A H 0.4603 0.1943 1.4863 0.064 Uiso 1 1 calc R . .
H49B H 0.4677 0.1446 1.5201 0.064 Uiso 1 1 calc R . .
H49C H 0.3779 0.1556 1.4247 0.064 Uiso 1 1 calc R . .
N45 N 0.7033(4) 0.19173(8) 1.35783(15) 0.0339(7) Uani 1 1 d . . .
H45A H 0.8245 0.1893 1.3310 0.033(9) Uiso 1 1 calc R . .
H45B H 0.6909 0.2192 1.3805 0.044(10) Uiso 1 1 calc R . .
H45C H 0.6017 0.1869 1.3182 0.050(10) Uiso 1 1 calc R . .

loop_
_atom_site_aniso_label
_atom_site_aniso_U_11
_atom_site_aniso_U_22
_atom_site_aniso_U_33
_atom_site_aniso_U_23
_atom_site_aniso_U_13
_atom_site_aniso_U_12
C1 0.038(2) 0.034(2) 0.0294(18) -0.0052(15) -0.0014(15) -0.0005(16)
C2 0.0309(18) 0.050(2) 0.0352(19) 0.0005(17) -0.0006(14) 0.0052(16)
C3 0.0342(19) 0.048(2) 0.0351(19) 0.0081(17) 0.0016(14) 0.0042(17)
C4 0.0314(19) 0.043(2) 0.042(2) 0.0074(18) -0.0061(16) -0.0023(16)
C5 0.060(3) 0.042(2) 0.079(3) 0.004(2) 0.002(2) 0.006(2)
O1A 0.0369(13) 0.0430(14) 0.0354(12) 0.0065(10) -0.0064(10) 0.0006(10)
O1B 0.0300(13) 0.0480(15) 0.0367(12) 0.0039(10) -0.0020(9) -0.0015(11)
O4A 0.0439(14) 0.0385(15) 0.0546(14) 0.0089(12) 0.0010(11) -0.0001(11)
O4B 0.0474(14) 0.0485(15) 0.0414(14) 0.0019(12) 0.0018(11) 0.0030(11)
C21 0.065(2) 0.043(2) 0.049(2) -0.0065(18) -0.0161(18) 0.0036(19)
C22 0.041(2) 0.038(2) 0.0324(18) -0.0011(15) -0.0053(15) 0.0039(16)
C23 0.0323(18) 0.039(2) 0.0301(17) -0.0005(15) -0.0036(13) 0.0006(15)
C24 0.0357(18) 0.036(2) 0.0276(17) -0.0049(15) -0.0029(14) 0.0030(15)
C26 0.058(2) 0.050(2) 0.048(2) 0.0013(18) 0.0057(18) 0.0141(19)
C27 0.054(2) 0.041(2) 0.047(2) 0.0004(17) -0.0062(17) 0.0030(18)
C28 0.044(2) 0.043(2) 0.0375(19) 0.0019(16) 0.0010(15) 0.0009(17)
C29 0.042(2) 0.044(2) 0.0404(19) -0.0016(16) -0.0120(15) 0.0058(16)
N25 0.0319(16) 0.0360(18) 0.0333(15) 0.0025(13) -0.0025(13) 0.0002(12)
C31 0.033(2) 0.039(2) 0.0328(18) 0.0020(15) -0.0075(15) 0.0003(16)
C32 0.0326(18) 0.048(2) 0.0355(18) -0.0030(16) -0.0054(14) 0.0053(16)
C33 0.039(2) 0.050(3) 0.045(2) -0.0076(18) -0.0140(16) 0.0028(18)
C34 0.0302(19) 0.044(2) 0.048(2) -0.0110(18) -0.0083(16) 0.0004(16)
C35 0.067(3) 0.038(2) 0.074(3) -0.001(2) -0.022(2) 0.008(2)
O31A 0.0364(13) 0.0408(14) 0.0371(13) -0.0064(11) 0.0032(10) -0.0012(10)
O31B 0.0321(13) 0.0496(15) 0.0305(12) -0.0016(10) -0.0023(9) -0.0038(11)
O34A 0.0496(14) 0.0450(15) 0.0486(15) -0.0032(11) -0.0155(12) -0.0023(11)
O34B 0.0515(15) 0.0420(16) 0.0608(16) -0.0084(12) -0.0162(12) 0.0015(12)
C41 0.055(2) 0.039(2) 0.056(2) 0.0012(18) -0.0124(18) 0.0032(18)
C42 0.044(2) 0.035(2) 0.0346(18) 0.0005(15) -0.0049(15) -0.0027(16)
C43 0.0337(18) 0.039(2) 0.0317(17) -0.0003(15) -0.0067(14) -0.0019(15)
C44 0.0336(18) 0.036(2) 0.0268(17) 0.0054(15) -0.0038(14) 0.0035(15)
C46 0.074(3) 0.045(2) 0.058(2) 0.0125(19) 0.008(2) -0.002(2)
C47 0.058(2) 0.045(2) 0.048(2) -0.0031(17) -0.0177(17) 0.0092(18)
C48 0.052(2) 0.043(2) 0.0334(18) -0.0022(16) -0.0097(16) 0.0018(17)
C49 0.043(2) 0.048(2) 0.0373(19) 0.0059(16) 0.0030(15) 0.0069(17)
N45 0.0296(16) 0.0382(19) 0.0338(15) -0.0039(13) -0.0012(13) 0.0002(12)

loop_
_atom_type_symbol
_atom_type_description
_atom_type_scat_dispersion_real
_atom_type_scat_dispersion_imag
_atom_type_scat_source
C C 0.0033 0.0016 'International Tables Vol C Tables 4.2.6.8 and 6.1.1.4'
H H 0.0000 0.0000 'International Tables Vol C Tables 4.2.6.8 and 6.1.1.4'
N N 0.0061 0.0033 'International Tables Vol C Tables 4.2.6.8 and 6.1.1.4'
O O 0.0106 0.0060 'International Tables Vol C Tables 4.2.6.8 and 6.1.1.4'

loop_
_geom_angle_atom_site_label_1
_geom_angle_atom_site_label_2
_geom_angle_atom_site_label_3
_geom_angle
_geom_angle_site_symmetry_1
_geom_angle_site_symmetry_3
O1B C1 O1A 125.8(3) . .
O1B C1 C2 117.9(3) . .
O1A C1 C2 116.0(3) . .
C3 C2 C1 128.7(3) . .
C3 C2 H2 115.7 . .
C1 C2 H2 115.7 . .
C2 C3 C4 124.2(3) . .
C2 C3 H3 117.9 . .
C4 C3 H3 117.9 . .
O4B C4 O4A 122.6(3) . .
O4B C4 C3 126.9(3) . .
O4A C4 C3 110.5(3) . .
O4A C5 H5A 109.5 . .
O4A C5 H5B 109.5 . .
H5A C5 H5B 109.5 . .
O4A C5 H5C 109.5 . .
H5A C5 H5C 109.5 . .
H5B C5 H5C 109.5 . .
C4 O4A C5 116.0(3) . .
C22 C21 H21A 109.5 . .
C22 C21 H21B 109.5 . .
H21A C21 H21B 109.5 . .
C22 C21 H21C 109.5 . .
H21A C21 H21C 109.5 . .
H21B C21 H21C 109.5 . .
C21 C22 C26 109.3(3) . .
C21 C22 C27 108.2(3) . .
C26 C22 C27 107.4(3) . .
C21 C22 C23 113.5(3) . .
C26 C22 C23 112.3(3) . .
C27 C22 C23 105.8(2) . .
C24 C23 C22 122.7(2) . .
C24 C23 H23A 106.6 . .
C22 C23 H23A 106.6 . .
C24 C23 H23B 106.6 . .
C22 C23 H23B 106.6 . .
H23A C23 H23B 106.6 . .
N25 C24 C28 106.4(2) . .
N25 C24 C29 105.5(2) . .
C28 C24 C29 110.6(2) . .
N25 C24 C23 104.4(2) . .
C28 C24 C23 115.0(3) . .
C29 C24 C23 113.9(3) . .
C22 C26 H26A 109.5 . .
C22 C26 H26B 109.5 . .
H26A C26 H26B 109.5 . .
C22 C26 H26C 109.5 . .
H26A C26 H26C 109.5 . .
H26B C26 H26C 109.5 . .
C22 C27 H27A 109.5 . .
C22 C27 H27B 109.5 . .
H27A C27 H27B 109.5 . .
C22 C27 H27C 109.5 . .
H27A C27 H27C 109.5 . .
H27B C27 H27C 109.5 . .
C24 C28 H28A 109.5 . .
C24 C28 H28B 109.5 . .
H28A C28 H28B 109.5 . .
C24 C28 H28C 109.5 . .
H28A C28 H28C 109.5 . .
H28B C28 H28C 109.5 . .
C24 C29 H29A 109.5 . .
C24 C29 H29B 109.5 . .
H29A C29 H29B 109.5 . .
C24 C29 H29C 109.5 . .
H29A C29 H29C 109.5 . .
H29B C29 H29C 109.5 . .
C24 N25 H25A 109.5 . .
C24 N25 H25B 109.5 . .
H25A N25 H25B 109.5 . .
C24 N25 H25C 109.5 . .
H25A N25 H25C 109.5 . .
H25B N25 H25C 109.5 . .
O31B C31 O31A 125.1(3) . .
O31B C31 C32 117.3(3) . .
O31A C31 C32 117.4(3) . .
C33 C32 C31 126.8(3) . .
C33 C32 H32 116.6 . .
C31 C32 H32 116.6 . .
C32 C33 C34 123.8(3) . .
C32 C33 H33 118.1 . .
C34 C33 H33 118.1 . .
O34A C34 O34B 122.7(3) . .
O34A C34 C33 125.9(3) . .
O34B C34 C33 111.3(3) . .
O34B C35 H35A 109.5 . .
O34B C35 H35B 109.5 . .
H35A C35 H35B 109.5 . .
O34B C35 H35C 109.5 . .
H35A C35 H35C 109.5 . .
H35B C35 H35C 109.5 . .
C34 O34B C35 115.3(2) . .
C42 C41 H41A 109.5 . .
C42 C41 H41B 109.5 . .
H41A C41 H41B 109.5 . .
C42 C41 H41C 109.5 . .
H41A C41 H41C 109.5 . .
H41B C41 H41C 109.5 . .
C46 C42 C41 108.0(3) . .
C46 C42 C47 109.3(3) . .
C41 C42 C47 107.2(3) . .
C46 C42 C43 114.1(3) . .
C41 C42 C43 105.9(2) . .
C47 C42 C43 111.9(3) . .
C44 C43 C42 123.1(2) . .
C44 C43 H43A 106.6 . .
C42 C43 H43A 106.6 . .
C44 C43 H43B 106.6 . .
C42 C43 H43B 106.6 . .
H43A C43 H43B 106.5 . .
N45 C44 C48 106.4(2) . .
N45 C44 C49 105.7(2) . .
C48 C44 C49 111.0(2) . .
N45 C44 C43 104.4(2) . .
C48 C44 C43 114.9(2) . .
C49 C44 C43 113.5(3) . .
C42 C46 H46A 109.5 . .
C42 C46 H46B 109.5 . .
H46A C46 H46B 109.5 . .
C42 C46 H46C 109.5 . .
H46A C46 H46C 109.5 . .
H46B C46 H46C 109.5 . .
C42 C47 H47A 109.5 . .
C42 C47 H47B 109.5 . .
H47A C47 H47B 109.5 . .
C42 C47 H47C 109.5 . .
H47A C47 H47C 109.5 . .
H47B C47 H47C 109.5 . .
C44 C48 H48A 109.5 . .
C44 C48 H48B 109.5 . .
H48A C48 H48B 109.5 . .
C44 C48 H48C 109.5 . .
H48A C48 H48C 109.5 . .
H48B C48 H48C 109.5 . .
C44 C49 H49A 109.5 . .
C44 C49 H49B 109.5 . .
H49A C49 H49B 109.5 . .
C44 C49 H49C 109.5 . .
H49A C49 H49C 109.5 . .
H49B C49 H49C 109.5 . .
C44 N45 H45A 109.5 . .
C44 N45 H45B 109.5 . .
H45A N45 H45B 109.5 . .
C44 N45 H45C 109.5 . .
H45A N45 H45C 109.5 . .
H45B N45 H45C 109.5 . .

loop_
_geom_bond_atom_site_label_1
_geom_bond_atom_site_label_2
_geom_bond_distance
_geom_bond_site_symmetry_2
C1 O1B 1.247(3) .
C1 O1A 1.273(3) .
C1 C2 1.490(4) .
C2 C3 1.334(4) .
C2 H2 0.9500 .
C3 C4 1.451(5) .
C3 H3 0.9500 .
C4 O4B 1.215(4) .
C4 O4A 1.352(4) .
C5 O4A 1.438(4) .
C5 H5A 0.9800 .
C5 H5B 0.9800 .
C5 H5C 0.9800 .
C21 C22 1.528(4) .
C21 H21A 0.9800 .
C21 H21B 0.9800 .
C21 H21C 0.9800 .
C22 C26 1.533(4) .
C22 C27 1.542(4) .
C22 C23 1.546(4) .
C23 C24 1.532(4) .
C23 H23A 0.9900 .
C23 H23B 0.9900 .
C24 N25 1.513(4) .
C24 C28 1.527(4) .
C24 C29 1.528(4) .
C26 H26A 0.9800 .
C26 H26B 0.9800 .
C26 H26C 0.9800 .
C27 H27A 0.9800 .
C27 H27B 0.9800 .
C27 H27C 0.9800 .
C28 H28A 0.9800 .
C28 H28B 0.9800 .
C28 H28C 0.9800 .
C29 H29A 0.9800 .
C29 H29B 0.9800 .
C29 H29C 0.9800 .
N25 H25A 0.9100 .
N25 H25B 0.9100 .
N25 H25C 0.9100 .
C31 O31B 1.247(3) .
C31 O31A 1.265(4) .
C31 C32 1.491(4) .
C32 C33 1.329(4) .
C32 H32 0.9500 .
C33 C34 1.454(4) .
C33 H33 0.9500 .
C34 O34A 1.208(3) .
C34 O34B 1.350(4) .
C35 O34B 1.443(4) .
C35 H35A 0.9800 .
C35 H35B 0.9800 .
C35 H35C 0.9800 .
C41 C42 1.537(4) .
C41 H41A 0.9800 .
C41 H41B 0.9800 .
C41 H41C 0.9800 .
C42 C46 1.518(4) .
C42 C47 1.542(4) .
C42 C43 1.543(4) .
C43 C44 1.538(4) .
C43 H43A 0.9900 .
C43 H43B 0.9900 .
C44 N45 1.507(4) .
C44 C48 1.530(4) .
C44 C49 1.532(4) .
C46 H46A 0.9800 .
C46 H46B 0.9800 .
C46 H46C 0.9800 .
C47 H47A 0.9800 .
C47 H47B 0.9800 .
C47 H47C 0.9800 .
C48 H48A 0.9800 .
C48 H48B 0.9800 .
C48 H48C 0.9800 .
C49 H49A 0.9800 .
C49 H49B 0.9800 .
C49 H49C 0.9800 .
N45 H45A 0.9100 .
N45 H45B 0.9100 .
N45 H45C 0.9100 .

loop_
_geom_hbond_atom_site_label_D
_geom_hbond_atom_site_label_H
_geom_hbond_atom_site_label_A
_geom_hbond_distance_DH
_geom_hbond_distance_HA
_geom_hbond_distance_DA
_geom_hbond_angle_DHA
_geom_hbond_site_symmetry_A
N45 H45A O31A 0.91 1.89 2.783(3) 165.7 .
N25 H25A O1A 0.91 1.92 2.818(3) 168.7 .
N45 H45B O1A 0.91 1.89 2.795(3) 170.8 4_566
N45 H45C O31B 0.91 1.86 2.768(3) 178.0 1_455
N25 H25B O1B 0.91 1.88 2.791(3) 177.3 1_455
N25 H25C O31A 0.91 1.92 2.825(3) 170.1 4_465
